data_1564177
loop_
_publ_author_name
'Wei, Wei'
'Zhang, Kai'
'Wang, Xue-Ting'
'Du, Shao-Wu'

_publ_section_title
;
 Construction of a highly stable lanthanide metal-organic framework for
 effective detection of aryl-organophosphorus flame retardants in
 simulated wastewater and fruit juices
;
_journal_name_full 'Inorganica Chimica Acta'
_journal_page_first 119840
_journal_paper_doi 10.1016/j.ica.2020.119840
_journal_volume 511
_journal_year 2020
_chemical_formula_moiety 'C14 H8 Gd2 N2 O10'
_chemical_formula_sum 'C14 H12 Gd2 N2 O12'
_chemical_formula_weight 714.76
_space_group_crystal_system monoclinic
_space_group_IT_number 14
_space_group_name_Hall '-P 2ybc'
_space_group_name_H-M_alt 'P 1 21/c 1'
_atom_sites_solution_hydrogens geom
_cell_angle_alpha 90
_cell_angle_beta 94.502(2)
_cell_angle_gamma 90
_cell_formula_units_Z 4
_cell_length_a 7.5603(4)
_cell_length_b 15.3841(9)
_cell_length_c 16.8771(10)
_cell_measurement_reflns_used 3430
_cell_measurement_temperature 100(2)
_cell_measurement_theta_max 29.14
_cell_measurement_theta_min 2.42
_cell_volume 1956.89(19)
_computing_cell_refinement 'SAINT V8.38A (?, 2016)'
_computing_data_reduction 'SAINT V8.38A (?, 2016)'
_computing_molecular_graphics 'Olex2 (Dolomanov et al., 2009)'
_computing_publication_material 'Olex2 (Dolomanov et al., 2009)'
_computing_structure_refinement 'ShelXL (Sheldrick, 2015)'
_computing_structure_solution 'SHELXT 2014/5 (Sheldrick, 2014)'
_diffrn_ambient_temperature 99.98
_diffrn_measured_fraction_theta_full 0.995
_diffrn_measured_fraction_theta_max 0.995
_diffrn_measurement_device_type 'CCD area detector'
_diffrn_measurement_method 'phi and omega scans'
_diffrn_radiation_monochromator graphite
_diffrn_radiation_type MoK\a
_diffrn_radiation_wavelength 0.71073
_diffrn_reflns_av_R_equivalents 0.1362
_diffrn_reflns_av_unetI/netI 0.0850
_diffrn_reflns_Laue_measured_fraction_full 0.995
_diffrn_reflns_Laue_measured_fraction_max 0.995
_diffrn_reflns_limit_h_max 10
_diffrn_reflns_limit_h_min -10
_diffrn_reflns_limit_k_max 21
_diffrn_reflns_limit_k_min -21
_diffrn_reflns_limit_l_max 23
_diffrn_reflns_limit_l_min -23
_diffrn_reflns_number 32845
_diffrn_reflns_point_group_measured_fraction_full 0.995
_diffrn_reflns_point_group_measured_fraction_max 0.995
_diffrn_reflns_theta_full 25.242
_diffrn_reflns_theta_max 29.295
_diffrn_reflns_theta_min 3.323
_exptl_absorpt_coefficient_mu 6.786
_exptl_absorpt_correction_T_max 0.2640
_exptl_absorpt_correction_T_min 0.1992
_exptl_absorpt_correction_type multi-scan
_exptl_absorpt_process_details
;
SADABS-2016/2 (Bruker,2016/2) was used for absorption correction.
wR2(int) was 0.1045 before and 0.0836 after correction.
The Ratio of minimum to maximum transmission is 0.7545.
The \l/2 correction factor is Not present.
;
_exptl_crystal_colour colourless
_exptl_crystal_density_diffrn 2.426
_exptl_crystal_density_meas .
_exptl_crystal_description needlelike
_exptl_crystal_F_000 1336
_exptl_crystal_size_max 0.18
_exptl_crystal_size_mid 0.03
_exptl_crystal_size_min 0.03
_refine_diff_density_max 1.291
_refine_diff_density_min -1.474
_refine_diff_density_rms 0.276
_refine_ls_extinction_coef .
_refine_ls_extinction_method none
_refine_ls_goodness_of_fit_ref 0.993
_refine_ls_hydrogen_treatment constr
_refine_ls_matrix_type full
_refine_ls_number_parameters 253
_refine_ls_number_reflns 5340
_refine_ls_number_restraints 0
_refine_ls_restrained_S_all 0.993
_refine_ls_R_factor_all 0.0686
_refine_ls_R_factor_gt 0.0398
_refine_ls_shift/su_max 0.001
_refine_ls_shift/su_mean 0.000
_refine_ls_structure_factor_coef Fsqd
_refine_ls_weighting_details 'w=1/[\s^2^(Fo^2^)+(0.0262P)^2^] where P=(Fo^2^+2Fc^2^)/3'
_refine_ls_weighting_scheme calc
_refine_ls_wR_factor_gt 0.0747
_refine_ls_wR_factor_ref 0.0842
_reflns_Friedel_coverage 0.000
_reflns_Friedel_fraction_full .
_reflns_Friedel_fraction_max .
_reflns_number_gt 3836
_reflns_number_total 5340
_reflns_threshold_expression 'I > 2\s(I)'
_cod_data_source_file ICA-2020-511-119840.cif
_cod_data_source_block compound1
_cod_depositor_comments
;
The following automatic conversions were performed:

data item '_exptl_absorpt_correction_type' value 'Multi-scan' was
changed to 'multi-scan' in accordance with the built-in table derived
from the CIF Core dictionary named 'cif_core.dic' version 2.4.5 last
updated on 2014-11-21.

Automatic conversion script
Id: cif_fix_values 8369 2020-08-20 11:38:08Z andrius 
;
_cod_database_code 1564177
_shelx_space_group_comment
;
The symmetry employed for this shelxl refinement is uniquely defined
by the following loop, which should always be used as a source of
symmetry information in preference to the above space-group names.
They are only intended as comments.
;
_olex2_refinement_description
;
1. Fixed Uiso
 At 1.2 times of:
  All C(H) groups, All O(H) groups
2.a Ternary CH refined with riding coordinates:
 O1(H1), O2(H2)
2.b Aromatic/amide H refined with riding coordinates:
 C2(H2A), C4(H4), C5(H5), C9(H9), C11(H11), C12(H12)
;

loop_
_space_group_symop_operation_xyz
'x, y, z'
'-x, y+1/2, -z+1/2'
'-x, -y, -z'
'x, -y-1/2, z-1/2'

loop_
_atom_site_label
_atom_site_type_symbol
_atom_site_fract_x
_atom_site_fract_y
_atom_site_fract_z
_atom_site_U_iso_or_equiv
_atom_site_adp_type
_atom_site_occupancy
_atom_site_site_symmetry_order
_atom_site_calc_flag
_atom_site_refinement_flags_posn
_atom_site_refinement_flags_adp
_atom_site_refinement_flags_occupancy
_atom_site_disorder_assembly
_atom_site_disorder_group
Gd1 Gd -0.86642(4) 0.94855(2) 0.59173(2) 0.00864(8) Uani 1 1 d . . . . .
Gd2 Gd -0.62602(4) 1.10272(2) 0.46085(2) 0.00839(8) Uani 1 1 d . . . . .
N1 N -0.8802(7) 1.0556(4) 0.7060(4) 0.0159(12) Uani 1 1 d . . . . .
N2 N -0.5711(7) 1.2143(4) 0.5703(4) 0.0163(13) Uani 1 1 d . . . . .
O1 O -0.5788(6) 1.0087(3) 0.5714(3) 0.0095(9) Uani 1 1 d . . . . .
H1 H -0.531305 1.041791 0.619413 0.011 Uiso 1 1 calc R . . . .
O2 O -0.9070(5) 1.0766(3) 0.5131(3) 0.0080(9) Uani 1 1 d . . . . .
H2 H -0.940018 1.126612 0.546731 0.010 Uiso 1 1 calc R . . . .
O3 O -1.1649(6) 0.9871(3) 0.6256(3) 0.0154(10) Uani 1 1 d . . . . .
O4 O -1.3479(6) 1.0678(4) 0.6934(3) 0.0216(12) Uani 1 1 d . . . . .
O5 O -0.9534(7) 0.8077(3) 0.6288(3) 0.0231(12) Uani 1 1 d . . . . .
O6 O -0.7839(6) 1.2330(3) 0.4286(3) 0.0185(11) Uani 1 1 d . . . . .
O7 O -0.3150(6) 1.1410(3) 0.4937(3) 0.0150(10) Uani 1 1 d . . . . .
O8 O -0.1048(6) 1.2083(3) 0.5726(3) 0.0221(12) Uani 1 1 d . . . . .
O9 O -0.6930(6) 0.9001(3) 0.7064(3) 0.0195(11) Uani 1 1 d . . . . .
O10 O -0.5713(6) 1.1421(4) 0.3314(3) 0.0211(12) Uani 1 1 d . . . . .
C1 C -1.0404(10) 1.0845(5) 0.7252(4) 0.0183(15) Uani 1 1 d . . . . .
C2 C -1.0601(8) 1.1495(5) 0.7820(4) 0.0162(15) Uani 1 1 d . . . . .
H2A H -1.174236 1.170403 0.792470 0.019 Uiso 1 1 calc R . . . .
C3 C -0.9091(10) 1.3180(5) 0.3222(4) 0.0197(16) Uani 1 1 d . . . . .
C4 C -0.7437(9) 1.1475(5) 0.8083(5) 0.0231(17) Uani 1 1 d . . . . .
H4 H -0.639067 1.166067 0.838357 0.028 Uiso 1 1 calc R . . . .
C5 C -0.7368(9) 1.0854(5) 0.7496(5) 0.0219(17) Uani 1 1 d . . . . .
H5 H -0.624113 1.062574 0.739359 0.026 Uiso 1 1 calc R . . . .
C6 C -1.1997(9) 1.0450(5) 0.6782(4) 0.0164(15) Uani 1 1 d . . . . .
C7 C -0.9144(8) 1.2420(4) 0.3793(4) 0.0145(14) Uani 1 1 d . . . . .
C8 C -0.4031(8) 1.2339(4) 0.5957(4) 0.0122(14) Uani 1 1 d . . . . .
C9 C -0.3576(9) 1.2857(5) 0.6619(4) 0.0152(15) Uani 1 1 d . . . . .
H9 H -0.237125 1.298688 0.677690 0.018 Uiso 1 1 calc R . . . .
C10 C -0.5047(9) 0.8182(5) 0.7955(4) 0.0152(14) Uani 1 1 d . . . . .
C11 C -0.6690(10) 1.3018(5) 0.6765(5) 0.0229(17) Uani 1 1 d . . . . .
H11 H -0.764757 1.324125 0.703567 0.027 Uiso 1 1 calc R . . . .
C12 C -0.7010(9) 1.2523(5) 0.6084(5) 0.0235(17) Uani 1 1 d . . . . .
H12 H -0.820377 1.244825 0.587471 0.028 Uiso 1 1 calc R . . . .
C13 C -0.2588(9) 1.1929(5) 0.5507(4) 0.0182(16) Uani 1 1 d . . . . .
C14 C -0.5460(9) 0.8630(4) 0.7169(4) 0.0132(14) Uani 1 1 d . . . . .

loop_
_atom_site_aniso_label
_atom_site_aniso_U_11
_atom_site_aniso_U_22
_atom_site_aniso_U_33
_atom_site_aniso_U_23
_atom_site_aniso_U_13
_atom_site_aniso_U_12
Gd1 0.00774(14) 0.00945(16) 0.00880(15) 0.00056(13) 0.00110(11) 0.00007(12)
Gd2 0.00794(14) 0.00878(16) 0.00852(15) 0.00037(13) 0.00111(11) -0.00014(12)
N1 0.011(3) 0.017(3) 0.019(3) -0.004(3) 0.000(2) 0.000(2)
N2 0.012(3) 0.016(3) 0.020(3) -0.001(3) -0.001(2) 0.004(2)
O1 0.012(2) 0.011(2) 0.005(2) 0.0008(19) -0.0027(16) 0.0023(19)
O2 0.007(2) 0.009(2) 0.007(2) -0.0012(18) -0.0011(16) 0.0029(17)
O3 0.012(2) 0.021(3) 0.014(3) -0.002(2) 0.0052(18) -0.003(2)
O4 0.011(2) 0.030(3) 0.024(3) -0.010(2) 0.000(2) 0.003(2)
O5 0.027(3) 0.020(3) 0.021(3) 0.009(2) -0.004(2) -0.010(2)
O6 0.019(3) 0.016(3) 0.019(3) 0.005(2) -0.002(2) 0.001(2)
O7 0.009(2) 0.019(3) 0.017(3) -0.002(2) 0.0016(18) 0.0003(19)
O8 0.009(2) 0.026(3) 0.032(3) -0.018(3) 0.003(2) -0.005(2)
O9 0.017(2) 0.026(3) 0.015(3) 0.009(2) -0.0002(19) -0.003(2)
O10 0.020(3) 0.029(3) 0.015(3) 0.012(2) 0.008(2) 0.011(2)
C1 0.022(4) 0.017(4) 0.016(4) 0.001(3) 0.004(3) -0.003(3)
C2 0.007(3) 0.018(4) 0.023(4) -0.005(3) -0.001(3) -0.001(3)
C3 0.025(4) 0.018(4) 0.016(4) -0.001(3) 0.001(3) -0.001(3)
C4 0.015(3) 0.032(5) 0.022(4) -0.012(4) -0.001(3) -0.003(3)
C5 0.010(3) 0.024(4) 0.031(5) -0.013(4) 0.001(3) -0.002(3)
C6 0.015(3) 0.023(4) 0.012(3) -0.004(3) 0.003(3) 0.000(3)
C7 0.011(3) 0.011(3) 0.022(4) 0.004(3) 0.002(3) 0.005(3)
C8 0.013(3) 0.010(3) 0.012(3) 0.000(3) -0.001(3) 0.002(3)
C9 0.013(3) 0.015(4) 0.017(4) -0.005(3) 0.000(3) -0.003(3)
C10 0.016(3) 0.011(3) 0.018(4) 0.003(3) 0.002(3) 0.000(3)
C11 0.019(4) 0.024(4) 0.026(4) -0.012(4) 0.005(3) -0.002(3)
C12 0.014(3) 0.033(5) 0.024(4) 0.001(4) 0.001(3) 0.002(3)
C13 0.011(3) 0.025(4) 0.019(4) -0.006(3) 0.003(3) -0.002(3)
C14 0.017(3) 0.008(3) 0.015(3) 0.005(3) 0.000(3) -0.001(3)

loop_
_atom_type_symbol
_atom_type_description
_atom_type_scat_dispersion_real
_atom_type_scat_dispersion_imag
_atom_type_scat_source
C C 0.0033 0.0016 'International Tables Vol C Tables 4.2.6.8 and 6.1.1.4'
H H 0.0000 0.0000 'International Tables Vol C Tables 4.2.6.8 and 6.1.1.4'
N N 0.0061 0.0033 'International Tables Vol C Tables 4.2.6.8 and 6.1.1.4'
O O 0.0106 0.0060 'International Tables Vol C Tables 4.2.6.8 and 6.1.1.4'
Gd Gd -0.1653 3.9035 'International Tables Vol C Tables 4.2.6.8 and 6.1.1.4'

loop_
_geom_angle_atom_site_label_1
_geom_angle_atom_site_label_2
_geom_angle_atom_site_label_3
_geom_angle
_geom_angle_site_symmetry_1
_geom_angle_site_symmetry_3
Gd1 Gd1 Gd2 109.842(13) 3_376 3_476
Gd1 Gd1 Gd2 57.916(9) 3_376 3_376
Gd2 Gd1 Gd1 61.731(10) . 3_376
Gd2 Gd1 Gd2 145.181(13) 3_376 3_476
Gd2 Gd1 Gd2 59.653(10) . 3_476
Gd2 Gd1 Gd2 119.647(10) . 3_376
N1 Gd1 Gd1 106.85(13) . 3_376
N1 Gd1 Gd2 113.11(12) . 3_476
N1 Gd1 Gd2 101.70(12) . 3_376
N1 Gd1 Gd2 94.97(14) . .
O1 Gd1 Gd1 98.50(10) . 3_376
O1 Gd1 Gd2 156.25(10) . 3_376
O1 Gd1 Gd2 34.26(11) . 3_476
O1 Gd1 Gd2 36.89(10) . .
O1 Gd1 N1 87.18(17) . .
O1 Gd1 O3 143.08(16) . .
O1 Gd1 O7 65.48(15) . 3_476
O2 Gd1 Gd1 35.44(10) . 3_376
O2 Gd1 Gd1 35.19(10) 3_376 3_376
O2 Gd1 Gd2 37.47(10) . .
O2 Gd1 Gd2 115.55(11) 3_376 3_476
O2 Gd1 Gd2 87.68(10) . 3_376
O2 Gd1 Gd2 96.99(10) . 3_476
O2 Gd1 Gd2 91.05(11) 3_376 .
O2 Gd1 Gd2 34.51(11) 3_376 3_376
O2 Gd1 N1 126.50(16) 3_376 .
O2 Gd1 N1 82.88(18) . .
O2 Gd1 O1 71.43(14) . .
O2 Gd1 O1 123.85(15) 3_376 .
O2 Gd1 O2 70.63(17) . 3_376
O2 Gd1 O3 65.93(16) 3_376 .
O2 Gd1 O3 81.32(16) . .
O2 Gd1 O7 100.85(16) . 3_476
O2 Gd1 O7 82.96(15) 3_376 3_476
O3 Gd1 Gd1 69.95(12) . 3_376
O3 Gd1 Gd2 177.30(12) . 3_476
O3 Gd1 Gd2 118.51(12) . .
O3 Gd1 Gd2 37.11(11) . 3_376
O3 Gd1 N1 64.66(17) . .
O3 Gd1 O7 146.37(15) . 3_476
O5 Gd1 Gd1 116.44(12) . 3_376
O5 Gd1 Gd2 65.85(12) . 3_376
O5 Gd1 Gd2 151.90(14) . .
O5 Gd1 Gd2 99.33(13) . 3_476
O5 Gd1 N1 111.34(19) . .
O5 Gd1 O1 131.45(17) . .
O5 Gd1 O2 151.61(16) . .
O5 Gd1 O2 81.38(16) . 3_376
O5 Gd1 O3 83.06(18) . .
O5 Gd1 O7 79.79(18) . 3_476
O5 Gd1 O9 69.07(17) . .
O7 Gd1 Gd1 92.28(11) 3_476 3_376
O7 Gd1 Gd2 109.26(10) 3_476 3_376
O7 Gd1 Gd2 72.41(11) 3_476 .
O7 Gd1 Gd2 35.94(10) 3_476 3_476
O7 Gd1 N1 148.91(16) 3_476 .
O9 Gd1 Gd1 174.28(13) . 3_376
O9 Gd1 Gd2 125.85(12) . 3_376
O9 Gd1 Gd2 114.32(12) . .
O9 Gd1 Gd2 69.65(12) . 3_476
O9 Gd1 N1 68.76(19) . .
O9 Gd1 O1 77.88(15) . .
O9 Gd1 O2 138.93(16) . .
O9 Gd1 O2 150.42(16) . 3_376
O9 Gd1 O3 110.27(17) . .
O9 Gd1 O7 90.23(17) . 3_476
Gd1 Gd2 Gd1 120.347(10) . 3_476
Gd1 Gd2 Gd1 145.185(13) 3_376 3_476
Gd1 Gd2 Gd1 60.353(9) . 3_376
Gd1 Gd2 Gd2 62.409(10) . 3_476
Gd2 Gd2 Gd1 110.939(13) 3_476 3_376
Gd2 Gd2 Gd1 57.938(9) 3_476 3_476
N2 Gd2 Gd1 101.22(13) . 3_476
N2 Gd2 Gd1 93.30(14) . .
N2 Gd2 Gd1 113.58(13) . 3_376
N2 Gd2 Gd2 104.86(13) . 3_476
O1 Gd2 Gd1 88.21(10) . 3_476
O1 Gd2 Gd1 116.05(10) 3_476 3_376
O1 Gd2 Gd1 97.98(10) . 3_376
O1 Gd2 Gd1 91.87(11) 3_476 .
O1 Gd2 Gd1 34.45(11) 3_476 3_476
O1 Gd2 Gd1 37.75(10) . .
O1 Gd2 Gd2 35.42(10) 3_476 3_476
O1 Gd2 Gd2 36.04(11) . 3_476
O1 Gd2 N2 125.28(16) 3_476 .
O1 Gd2 N2 80.40(17) . .
O1 Gd2 O1 71.46(17) . 3_476
O1 Gd2 O2 71.97(14) . .
O1 Gd2 O3 82.07(15) 3_476 3_376
O1 Gd2 O3 99.96(16) . 3_376
O1 Gd2 O6 137.65(17) . .
O1 Gd2 O7 66.25(16) 3_476 .
O1 Gd2 O7 83.45(16) . .
O2 Gd2 Gd1 34.48(10) . 3_376
O2 Gd2 Gd1 157.18(10) . 3_476
O2 Gd2 Gd1 37.18(10) . .
O2 Gd2 Gd2 99.45(10) . 3_476
O2 Gd2 N2 86.83(17) . .
O2 Gd2 O1 124.71(15) . 3_476
O2 Gd2 O3 65.26(15) . 3_376
O2 Gd2 O7 145.23(15) . .
O3 Gd2 Gd1 108.81(11) 3_376 3_476
O3 Gd2 Gd1 71.53(11) 3_376 .
O3 Gd2 Gd1 36.39(11) 3_376 3_376
O3 Gd2 Gd2 91.15(12) 3_376 3_476
O3 Gd2 N2 149.96(17) 3_376 .
O6 Gd2 Gd1 69.82(12) . 3_376
O6 Gd2 Gd1 113.92(12) . .
O6 Gd2 Gd1 125.41(12) . 3_476
O6 Gd2 Gd2 173.30(13) . 3_476
O6 Gd2 N2 69.24(18) . .
O6 Gd2 O1 150.74(17) . 3_476
O6 Gd2 O2 77.41(16) . .
O6 Gd2 O3 92.84(17) . 3_376
O6 Gd2 O7 107.80(17) . .
O7 Gd2 Gd1 36.59(11) . 3_476
O7 Gd2 Gd1 120.94(12) . .
O7 Gd2 Gd1 177.57(12) . 3_376
O7 Gd2 Gd2 71.36(12) . 3_476
O7 Gd2 N2 64.65(17) . .
O7 Gd2 O3 145.39(16) . 3_376
O10 Gd2 Gd1 94.70(12) . 3_376
O10 Gd2 Gd1 146.48(14) . .
O10 Gd2 Gd1 66.71(11) . 3_476
O10 Gd2 Gd2 114.37(12) . 3_476
O10 Gd2 N2 118.4(2) . .
O10 Gd2 O1 150.40(16) . .
O10 Gd2 O1 78.95(16) . 3_476
O10 Gd2 O2 127.95(15) . .
O10 Gd2 O3 75.28(17) . 3_376
O10 Gd2 O6 71.91(18) . .
O10 Gd2 O7 84.92(17) . .
C1 N1 Gd1 119.0(4) . .
C5 N1 Gd1 123.9(5) . .
C5 N1 C1 117.1(6) . .
C8 N2 Gd2 118.8(4) . .
C8 N2 C12 117.1(6) . .
C12 N2 Gd2 123.9(5) . .
Gd1 O1 H1 110.5 . .
Gd2 O1 Gd1 105.36(15) . .
Gd2 O1 Gd1 111.30(18) 3_476 .
Gd2 O1 Gd2 108.54(17) . 3_476
Gd2 O1 H1 110.5 . .
Gd2 O1 H1 110.5 3_476 .
Gd1 O2 Gd1 109.37(17) . 3_376
Gd1 O2 Gd2 105.35(15) . .
Gd1 O2 Gd2 111.01(18) 3_376 .
Gd1 O2 H2 110.3 . .
Gd1 O2 H2 110.3 3_376 .
Gd2 O2 H2 110.3 . .
Gd1 O3 Gd2 106.50(18) . 3_376
C6 O3 Gd1 124.5(4) . .
C6 O3 Gd2 128.9(4) . 3_376
C7 O5 Gd1 139.8(5) 3_376 .
C7 O6 Gd2 127.1(5) . .
Gd2 O7 Gd1 107.46(18) . 3_476
C13 O7 Gd1 127.5(4) . 3_476
C13 O7 Gd2 124.7(4) . .
C14 O9 Gd1 133.5(5) . .
C14 O10 Gd2 141.2(4) 3_476 .
N1 C1 C2 123.0(6) . .
N1 C1 C6 115.6(6) . .
C2 C1 C6 121.4(6) . .
C1 C2 H2A 121.1 . .
C3 C2 C1 117.9(6) 4_586 .
C3 C2 H2A 121.1 4_586 .
C2 C3 C4 119.9(7) 4_585 4_585
C2 C3 C7 122.1(7) 4_585 .
C4 C3 C7 118.0(6) 4_585 .
C3 C4 H4 121.0 4_586 .
C5 C4 C3 118.0(7) . 4_586
C5 C4 H4 121.0 . .
N1 C5 C4 123.8(7) . .
N1 C5 H5 118.1 . .
C4 C5 H5 118.1 . .
O3 C6 C1 115.9(6) . .
O4 C6 O3 125.5(6) . .
O4 C6 C1 118.6(6) . .
O5 C7 C3 117.3(6) 3_376 .
O6 C7 O5 126.0(7) . 3_376
O6 C7 C3 116.7(6) . .
N2 C8 C9 123.5(6) . .
N2 C8 C13 116.5(6) . .
C9 C8 C13 119.9(6) . .
C8 C9 H9 121.0 . .
C8 C9 C10 117.9(6) . 2_456
C10 C9 H9 121.0 2_456 .
C9 C10 C14 120.3(6) 2_446 .
C11 C10 C9 118.8(7) 2_446 2_446
C11 C10 C14 120.7(7) 2_446 .
C10 C11 H11 120.5 2_456 .
C12 C11 C10 118.9(7) . 2_456
C12 C11 H11 120.5 . .
N2 C12 C11 123.2(7) . .
N2 C12 H12 118.4 . .
C11 C12 H12 118.4 . .
O7 C13 C8 115.0(6) . .
O8 C13 O7 126.5(7) . .
O8 C13 C8 118.4(6) . .
O9 C14 O10 127.0(6) . 3_476
O9 C14 C10 117.1(6) . .
O10 C14 C10 115.9(6) 3_476 .

loop_
_geom_bond_atom_site_label_1
_geom_bond_atom_site_label_2
_geom_bond_distance
_geom_bond_site_symmetry_2
Gd1 Gd1 3.8975(7) 3_376
Gd1 Gd2 3.7996(5) .
Gd1 Gd2 3.9497(5) 3_376
Gd1 Gd2 3.9736(5) 3_476
Gd1 N1 2.544(6) .
Gd1 O1 2.412(4) .
Gd1 O2 2.395(4) 3_376
Gd1 O2 2.381(4) .
Gd1 O3 2.444(5) .
Gd1 O5 2.364(5) .
Gd1 O7 2.483(5) 3_476
Gd1 O9 2.371(5) .
Gd2 Gd2 3.8691(7) 3_476
Gd2 N2 2.532(6) .
Gd2 O1 2.365(4) .
Gd2 O1 2.401(4) 3_476
Gd2 O2 2.397(4) .
Gd2 O3 2.485(5) 3_376
Gd2 O6 2.375(5) .
Gd2 O7 2.445(4) .
Gd2 O10 2.335(5) .
N1 C1 1.353(9) .
N1 C5 1.342(8) .
N2 C8 1.343(8) .
N2 C12 1.349(9) .
O1 H1 1.0000 .
O2 H2 1.0000 .
O3 C6 1.298(8) .
O4 C6 1.220(8) .
O5 C7 1.256(8) 3_376
O6 C7 1.247(8) .
O7 C13 1.296(8) .
O8 C13 1.217(8) .
O9 C14 1.250(8) .
O10 C14 1.254(8) 3_476
C1 C2 1.401(10) .
C1 C6 1.517(10) .
C2 H2A 0.9500 .
C2 C3 1.376(9) 4_586
C3 C4 1.395(10) 4_585
C3 C7 1.518(10) .
C4 H4 0.9500 .
C4 C5 1.380(10) .
C5 H5 0.9500 .
C8 C9 1.393(9) .
C8 C13 1.515(9) .
C9 H9 0.9500 .
C9 C10 1.403(9) 2_456
C10 C11 1.384(9) 2_446
C10 C14 1.504(9) .
C11 H11 0.9500 .
C11 C12 1.383(10) .
C12 H12 0.9500 .
